data_4129129
loop_
_publ_author_name
'Pei, Xiaokun'
'B\"urgi, Hans-Beat'
'Kapustin, Eugene A.'
'Liu, Yuzhong'
'Yaghi, Omar M.'

_publ_section_title
;
 Coordinative Alignment in the Pores of MOFs for the Structural
 Determination of N-, S-, and P-Containing Organic Compounds Including
 Complex Chiral Molecules.
;
_journal_issue 47
_journal_name_full 'Journal of the American Chemical Society'
_journal_page_first 18862
_journal_page_last 18869
_journal_paper_doi 10.1021/jacs.9b10501
_journal_volume 141
_journal_year 2019
_chemical_absolute_configuration ad
_chemical_formula_moiety 'C28.17 H19.22 Al2 O10.7 P0.35, C0.13 O0.06'
_chemical_formula_sum 'C28.3 H19.22 Al2 O10.76 P0.35'
_chemical_formula_weight 596.18
_space_group_crystal_system tetragonal
_space_group_IT_number 94
_space_group_name_Hall 'P 4n 2n'
_space_group_name_H-M_alt 'P 42 21 2'
_atom_sites_solution_hydrogens geom
_atom_sites_solution_primary direct
_atom_sites_solution_secondary difmap
_audit_creation_date 2019-05-20
_audit_creation_method
;
Olex2 1.2
(compiled 2018.05.29 svn.r3508 for OlexSys, GUI svn.r5506)
;
_cell_angle_alpha 90
_cell_angle_beta 90
_cell_angle_gamma 90
_cell_formula_units_Z 8
_cell_length_a 19.1935(11)
_cell_length_b 19.1935(11)
_cell_length_c 36.602(2)
_cell_measurement_reflns_used 9757
_cell_measurement_temperature 100
_cell_measurement_theta_max 25.28
_cell_measurement_theta_min 2.75
_cell_volume 13483.8(13)
_computing_cell_refinement 'SAINT V8.38A Bruker-AXS, Madison WI'
_computing_data_collection 'Bruker APEX3 Bruker-AXS, Madison WI'
_computing_data_reduction 'SAINT V8.38A Bruker-AXS, Madison WI'
_computing_molecular_graphics 'Olex2 (Dolomanov et al., 2009)'
_computing_publication_material 'Olex2 (Dolomanov et al., 2009)'
_computing_structure_refinement 'SHELXL-2018/3 (Sheldrick, 2018)'
_computing_structure_solution 'SHELXT 2014/5 (Sheldrick, 2014)'
_diffrn_ambient_temperature 100
_diffrn_detector_area_resol_mean 7.39
_diffrn_measured_fraction_theta_full 0.993
_diffrn_measured_fraction_theta_max 0.993
_diffrn_measurement_device_type 'Bruker D8 with PHOTON II detector'
_diffrn_measurement_method '\f and \w shutterless scans'
_diffrn_radiation_monochromator 'silicon 111'
_diffrn_radiation_type synchrotron
_diffrn_radiation_wavelength 0.7288
_diffrn_reflns_av_R_equivalents 0.0529
_diffrn_reflns_av_unetI/netI 0.0235
_diffrn_reflns_Laue_measured_fraction_full 0.993
_diffrn_reflns_Laue_measured_fraction_max 0.993
_diffrn_reflns_limit_h_max 22
_diffrn_reflns_limit_h_min -22
_diffrn_reflns_limit_k_max 22
_diffrn_reflns_limit_k_min -22
_diffrn_reflns_limit_l_max 43
_diffrn_reflns_limit_l_min -43
_diffrn_reflns_number 167679
_diffrn_reflns_point_group_measured_fraction_full 0.994
_diffrn_reflns_point_group_measured_fraction_max 0.994
_diffrn_reflns_theta_full 25.417
_diffrn_reflns_theta_max 25.417
_diffrn_reflns_theta_min 2.176
_diffrn_source
;
Advanced Light Source, station 12.2.1
;
_diffrn_standards_number 0
_exptl_absorpt_coefficient_mu 0.081
_exptl_absorpt_correction_T_max 0.7452
_exptl_absorpt_correction_T_min 0.5830
_exptl_absorpt_correction_type multi-scan
_exptl_absorpt_process_details
'SADABS-2016/2 (Bruker,2016/2) was used for absorption correction. wR2(int) was 0.1109 before and 0.0641 after correction. The Ratio of minimum to maximum transmission is 0.7823. The \l/2 correction factor is Not present.'
_exptl_crystal_colour 'clear colourless'
_exptl_crystal_density_diffrn 0.587
_exptl_crystal_description block
_exptl_crystal_F_000 2451
_exptl_crystal_size_max 0.067
_exptl_crystal_size_mid 0.058
_exptl_crystal_size_min 0.047
_refine_diff_density_max 0.574
_refine_diff_density_min -0.407
_refine_diff_density_rms 0.061
_refine_ls_abs_structure_details
;
 Flack x determined using 4126 quotients [(I+)-(I-)]/[(I+)+(I-)]
 (Parsons, Flack and Wagner, Acta Cryst. B69 (2013) 249-259).
;
_refine_ls_abs_structure_Flack 0.01(2)
_refine_ls_extinction_method none
_refine_ls_goodness_of_fit_ref 1.076
_refine_ls_hydrogen_treatment constr
_refine_ls_matrix_type full
_refine_ls_number_parameters 402
_refine_ls_number_reflns 11497
_refine_ls_number_restraints 15
_refine_ls_restrained_S_all 1.077
_refine_ls_R_factor_all 0.0731
_refine_ls_R_factor_gt 0.0668
_refine_ls_shift/su_max 0.001
_refine_ls_shift/su_mean 0.000
_refine_ls_structure_factor_coef Fsqd
_refine_ls_weighting_details 'w=1/[\s^2^(Fo^2^)+(0.1374P)^2^+3.9533P] where P=(Fo^2^+2Fc^2^)/3'
_refine_ls_weighting_scheme calc
_refine_ls_wR_factor_gt 0.2000
_refine_ls_wR_factor_ref 0.2053
_reflns_Friedel_coverage 0.777
_reflns_Friedel_fraction_full 0.996
_reflns_Friedel_fraction_max 0.996
_reflns_number_gt 10254
_reflns_number_total 11497
_reflns_threshold_expression 'I > 2\s(I)'
_cod_data_source_file ja9b10501_si_014.cif
_cod_data_source_block delta-MOF-520-26
_cod_depositor_comments
;
The following automatic conversions were performed:

data item '_atom_sites_solution_secondary' value 'diffmap' was
changed to 'difmap'.

Automatic conversion script
Id: cif_fix_values 6909 2019-04-08 15:41:33Z antanas 

 Adding full bibliography for 4129110--4129131.cif.
;
_cod_original_cell_volume 13483.8(17)
_cod_original_formula_sum 'C28.30 H19.22 Al2 O10.76 P0.35'
_cod_database_code 4129129
_shelx_shelxl_version_number 2018/3
_shelx_space_group_comment
;
The symmetry employed for this shelxl refinement is uniquely defined
by the following loop, which should always be used as a source of
symmetry information in preference to the above space-group names.
They are only intended as comments.
;
_shelx_estimated_absorpt_t_max 0.996
_shelx_estimated_absorpt_t_min 0.995
_olex2_refinement_description
;
1. Fixed Uiso
 At 1.2 times of:
  All C(H) groups, All O(H) groups
 At 1.5 times of:
  All C(H,H,H) groups
2. Shared sites
{P1G, C28}
3. Restrained distances
 O2G-C2G
 1.43 with sigma of 0.02
 O1G-C1G
 1.43 with sigma of 0.02
4. Rigid bond restraints
 C2G, O2G
 with sigma for 1-2 distances of 0.01 and sigma for 1-3 distances of 0.01
5. Uiso/Uaniso restraints and constraints
Uanis(C2G) \\sim Ueq: with sigma of 0.02 and sigma for terminal atoms of 0.05
Uanis(C1G) \\sim Ueq, Uanis(C2G) \\sim Ueq: with sigma of 0.02 and sigma for
terminal atoms of 0.04
Uanis(P1G) = Uanis(C28)
6. Rigid body (RIGU) restrains
 C1G
 with sigma for 1-2 distances of 0.004 and sigma for 1-3 distances of 0.004
7. Others
 Sof(C28)=Sof(H28)=1-FVAR(1)
 Sof(C2G)=Sof(H2GA)=Sof(H2GB)=Sof(H2GC)=0.5*FVAR(2)
 Sof(P1G)=Sof(O1G)=Sof(C1G)=Sof(H1GA)=Sof(H1GB)=Sof(H1GC)=Sof(O2G)=FVAR(1)
 Fixed Sof: O1S(0.0625) C1S(0.125)
8.a Me refined with riding coordinates:
 C2G(H2GA,H2GB,H2GC), C1G(H1GA,H1GB,H1GC)
8.b Aromatic/amide H refined with riding coordinates:
 O8(H8), O7(H7), C6(H6), C13(H13), C3(H3), C4(H4), C7(H7A), C19(H19), C22(H22),
  C26(H26), C23(H23), C27(H27), C16(H16), C11(H11), C15(H15), C20(H20), C9(H9),
 C28(H28)
;
_olex2_submission_special_instructions 'No special instructions were received'

loop_
_space_group_symop_operation_xyz
'x, y, z'
'-y+1/2, x+1/2, z+1/2'
'-x, -y, z'
'y+1/2, -x+1/2, z+1/2'
'x+1/2, -y+1/2, -z+1/2'
'-x+1/2, y+1/2, -z+1/2'
'y, x, -z'
'-y, -x, -z'

loop_
_atom_site_label
_atom_site_type_symbol
_atom_site_fract_x
_atom_site_fract_y
_atom_site_fract_z
_atom_site_U_iso_or_equiv
_atom_site_adp_type
_atom_site_occupancy
_atom_site_site_symmetry_order
_atom_site_calc_flag
_atom_site_refinement_flags_posn
_atom_site_refinement_flags_adp
_atom_site_refinement_flags_occupancy
_atom_site_disorder_assembly
_atom_site_disorder_group
Al3 Al 0.000000 0.000000 0.11782(4) 0.0396(4) Uani 1 2 d S T P . .
Al2 Al -0.09719(6) 0.12634(6) 0.08283(3) 0.0414(3) Uani 1 1 d . . . . .
Al1 Al -0.16231(6) 0.16231(6) 0.000000 0.0397(4) Uani 1 2 d S T P A .
O8 O -0.02328(13) 0.06510(15) 0.08234(7) 0.0413(6) Uani 1 1 d . . . . .
H8 H 0.006303 0.067056 0.061553 0.050 Uiso 1 1 calc R . . . .
O2 O -0.17280(15) 0.18822(16) 0.08662(8) 0.0480(7) Uani 1 1 d . . . . .
O7 O -0.12418(15) 0.10438(15) 0.03580(7) 0.0438(6) Uani 1 1 d . . . . .
H7 H -0.117789 0.057123 0.028859 0.053 Uiso 1 1 calc R . . . .
O1 O -0.22997(16) 0.19602(17) 0.03356(7) 0.0512(7) Uani 1 1 d . . . . .
C1 C -0.2276(2) 0.1942(2) 0.06817(12) 0.0445(9) Uani 1 1 d . . . . .
C2 C -0.2952(2) 0.1989(2) 0.08864(12) 0.0486(10) Uani 1 1 d . . . . .
C24 C -0.7860(2) 0.0445(3) 0.12483(12) 0.0514(11) Uani 1 1 d . . . . .
C25 C -0.8489(2) 0.0038(3) 0.11491(10) 0.0475(10) Uani 1 1 d . . . . .
C18 C -0.5489(2) 0.3765(3) 0.34257(12) 0.0489(10) Uani 1 1 d . . . . .
C6 C -0.4198(3) 0.2036(4) 0.09038(14) 0.0697(15) Uani 1 1 d . . . . .
H6 H -0.463053 0.207559 0.077938 0.084 Uiso 1 1 calc R . . . .
C13 C -0.5435(3) 0.1605(4) 0.13784(14) 0.0685(15) Uani 1 1 d . . . . .
H13 H -0.542049 0.135605 0.115433 0.082 Uiso 1 1 calc R . . . .
C3 C -0.2942(2) 0.1942(3) 0.12624(12) 0.0553(11) Uani 1 1 d . . . . .
H3 H -0.250825 0.191791 0.138717 0.066 Uiso 1 1 calc R . . . .
C4 C -0.3551(3) 0.1929(3) 0.14577(13) 0.0635(13) Uani 1 1 d . . . . .
H4 H -0.353663 0.188866 0.171629 0.076 Uiso 1 1 calc R . . . .
C7 C -0.3578(3) 0.2041(3) 0.07057(13) 0.0607(13) Uani 1 1 d . . . . .
H7A H -0.358762 0.208106 0.044709 0.073 Uiso 1 1 calc R . . . .
C19 C -0.5816(3) 0.2757(3) 0.30324(14) 0.0648(14) Uani 1 1 d . . . . .
H19 H -0.603450 0.254919 0.323826 0.078 Uiso 1 1 calc R . . . .
C12 C -0.6043(3) 0.1604(4) 0.15863(16) 0.0737(17) Uani 1 1 d . . . . .
C22 C -0.7343(3) 0.1476(3) 0.15046(17) 0.0717(16) Uani 1 1 d . . . . .
H22 H -0.739752 0.192774 0.160641 0.086 Uiso 1 1 calc R . . . .
C26 C -0.7188(2) 0.0160(3) 0.12062(14) 0.0625(13) Uani 1 1 d . . . . .
H26 H -0.713449 -0.029288 0.110582 0.075 Uiso 1 1 calc R . . . .
C23 C -0.7920(3) 0.1111(3) 0.14013(14) 0.0617(13) Uani 1 1 d . . . . .
H23 H -0.836797 0.131174 0.143348 0.074 Uiso 1 1 calc R . . . .
C17 C -0.5487(2) 0.3410(3) 0.30641(13) 0.0548(11) Uani 1 1 d . . . . .
C21 C -0.6672(3) 0.1199(3) 0.14639(15) 0.0668(15) Uani 1 1 d . . . . .
C27 C -0.6611(3) 0.0534(3) 0.13095(15) 0.0676(15) Uani 1 1 d . . . . .
H27 H -0.616107 0.033778 0.127558 0.081 Uiso 1 1 calc R . . . .
C5 C -0.4188(2) 0.1973(3) 0.12812(13) 0.0647(14) Uani 1 1 d . . . . .
C16 C -0.5170(3) 0.3702(3) 0.27694(13) 0.0658(14) Uani 1 1 d . . . . .
H16 H -0.494787 0.414245 0.279250 0.079 Uiso 1 1 calc R . . . .
C14 C -0.5492(3) 0.2712(3) 0.23928(14) 0.0676(15) Uani 1 1 d . . . . .
C10 C -0.5480(3) 0.2332(4) 0.20393(15) 0.0740(17) Uani 1 1 d . . . . .
C11 C -0.6063(3) 0.1959(4) 0.19175(15) 0.0734(17) Uani 1 1 d . . . . .
H11 H -0.647431 0.194863 0.206190 0.088 Uiso 1 1 calc R . . . .
C8 C -0.4852(3) 0.1966(4) 0.14948(14) 0.0709(16) Uani 1 1 d . . . . .
C15 C -0.5171(3) 0.3357(3) 0.24303(13) 0.0670(15) Uani 1 1 d . . . . .
H15 H -0.494935 0.356579 0.222565 0.080 Uiso 1 1 calc R . . . .
C20 C -0.5817(3) 0.2420(3) 0.26962(15) 0.0725(16) Uani 1 1 d . . . . .
H20 H -0.604364 0.198187 0.267312 0.087 Uiso 1 1 calc R . . . .
C9 C -0.4883(3) 0.2327(4) 0.18267(15) 0.0748(17) Uani 1 1 d . . . . .
H9 H -0.448369 0.257540 0.190839 0.090 Uiso 1 1 calc R . . . .
O5 O -0.90740(14) 0.03466(16) 0.11978(8) 0.0476(7) Uani 1 1 d . . . . .
O3 O -0.52137(16) 0.43645(17) 0.34403(8) 0.0495(7) Uani 1 1 d . . . . .
O4 O -0.57622(16) 0.34490(17) 0.36901(8) 0.0521(7) Uani 1 1 d . . . . .
O10 O -0.03699(17) 0.19945(18) 0.06614(9) 0.0540(8) Uani 1 1 d . . . . .
O9 O -0.09720(18) 0.23354(16) 0.01228(8) 0.0531(7) Uani 1 1 d . . . . .
O6 O -0.84080(15) -0.05610(16) 0.10224(8) 0.0474(7) Uani 1 1 d . . . . .
P1G P -0.04191(14) 0.24466(14) 0.03553(7) 0.0599(10) Uani 0.349(8) 1 d . . . A 1
C28 C -0.04191(14) 0.24466(14) 0.03553(7) 0.0599(10) Uani 0.651(8) 1 d . . . A -1
H28 H -0.008848 0.280611 0.031317 0.072 Uiso 0.651(8) 1 calc R . . A -1
O1G O 0.0312(5) 0.2360(7) 0.0120(3) 0.080(4) Uani 0.349(8) 1 d D . . A 1
C2G C -0.0884(19) 0.3512(18) 0.0680(12) 0.118(14) Uani 0.174(4) 1 d D U . A 1
H2GA H -0.077684 0.399807 0.073904 0.176 Uiso 0.174(4) 1 calc R . . A 1
H2GB H -0.131675 0.349104 0.053825 0.176 Uiso 0.174(4) 1 calc R . . A 1
H2GC H -0.094138 0.324597 0.090690 0.176 Uiso 0.174(4) 1 calc R . . A 1
O1S O 0.000000 0.000000 0.000000 0.115(14) Uiso 0.25 4 d S T P . .
C1S C -0.0375(15) -0.0375(15) 0.000000 0.089(10) Uiso 0.25 2 d S T P . .
C1G C 0.0404(13) 0.2563(19) -0.0254(5) 0.140(12) Uani 0.349(8) 1 d D U . A 1
H1GA H 0.088231 0.245892 -0.033009 0.210 Uiso 0.349(8) 1 calc R . . A 1
H1GB H 0.007635 0.230518 -0.040786 0.210 Uiso 0.349(8) 1 calc R . . A 1
H1GC H 0.031738 0.306414 -0.027826 0.210 Uiso 0.349(8) 1 calc R . . A 1
O2G O -0.0317(9) 0.3215(6) 0.0467(4) 0.095(5) Uani 0.349(8) 1 d D U . A 1

loop_
_atom_site_aniso_label
_atom_site_aniso_U_11
_atom_site_aniso_U_22
_atom_site_aniso_U_33
_atom_site_aniso_U_23
_atom_site_aniso_U_13
_atom_site_aniso_U_12
Al3 0.0338(8) 0.0481(9) 0.0370(8) 0.000 0.000 0.0037(6)
Al2 0.0392(6) 0.0480(6) 0.0371(6) 0.0013(5) 0.0014(5) 0.0043(5)
Al1 0.0411(5) 0.0411(5) 0.0368(8) 0.0028(5) 0.0028(5) 0.0042(6)
O8 0.0363(13) 0.0504(16) 0.0372(13) 0.0016(12) 0.0084(11) 0.0029(11)
O2 0.0474(16) 0.0542(17) 0.0424(14) -0.0051(13) -0.0001(13) 0.0117(13)
O7 0.0494(16) 0.0455(15) 0.0365(13) 0.0012(12) -0.0020(12) 0.0071(12)
O1 0.0490(16) 0.0679(19) 0.0366(15) 0.0103(13) 0.0076(12) 0.0179(14)
C1 0.041(2) 0.047(2) 0.045(2) 0.0027(18) 0.0056(18) 0.0096(17)
C2 0.043(2) 0.057(2) 0.046(2) -0.0037(19) 0.0069(18) 0.0015(18)
C24 0.038(2) 0.069(3) 0.047(2) -0.013(2) 0.0035(18) -0.0005(19)
C25 0.043(2) 0.064(3) 0.0363(19) -0.004(2) -0.0011(17) -0.001(2)
C18 0.034(2) 0.068(3) 0.044(2) -0.005(2) 0.0020(17) -0.0024(19)
C6 0.042(2) 0.113(5) 0.054(3) -0.019(3) 0.004(2) -0.002(3)
C13 0.046(3) 0.102(4) 0.057(3) -0.030(3) 0.011(2) -0.011(3)
C3 0.042(2) 0.076(3) 0.048(2) -0.002(2) 0.0001(19) -0.002(2)
C4 0.052(3) 0.097(4) 0.042(2) -0.007(2) 0.008(2) -0.011(3)
C7 0.049(3) 0.088(4) 0.045(2) -0.008(2) 0.007(2) 0.007(2)
C19 0.058(3) 0.080(3) 0.056(3) -0.018(2) 0.016(2) -0.024(3)
C12 0.051(3) 0.103(4) 0.067(3) -0.039(3) 0.016(2) -0.028(3)
C22 0.057(3) 0.077(4) 0.081(4) -0.038(3) 0.012(3) -0.014(3)
C26 0.034(2) 0.087(4) 0.067(3) -0.026(3) 0.005(2) -0.006(2)
C23 0.045(2) 0.073(3) 0.067(3) -0.020(3) 0.002(2) -0.004(2)
C17 0.041(2) 0.073(3) 0.051(2) -0.017(2) 0.0043(19) -0.012(2)
C21 0.042(2) 0.092(4) 0.067(3) -0.029(3) 0.009(2) -0.018(2)
C27 0.042(2) 0.094(4) 0.066(3) -0.034(3) 0.003(2) -0.008(2)
C5 0.044(2) 0.100(4) 0.051(3) -0.027(3) 0.012(2) -0.013(2)
C16 0.063(3) 0.086(4) 0.048(2) -0.017(3) 0.010(2) -0.030(3)
C14 0.047(3) 0.100(4) 0.056(3) -0.027(3) 0.015(2) -0.023(3)
C10 0.056(3) 0.102(4) 0.063(3) -0.036(3) 0.016(2) -0.031(3)
C11 0.049(3) 0.106(4) 0.065(3) -0.035(3) 0.019(2) -0.025(3)
C8 0.048(3) 0.109(4) 0.056(3) -0.031(3) 0.015(2) -0.024(3)
C15 0.058(3) 0.095(4) 0.049(3) -0.025(3) 0.016(2) -0.025(3)
C20 0.066(3) 0.088(4) 0.063(3) -0.026(3) 0.016(3) -0.032(3)
C9 0.049(3) 0.115(5) 0.061(3) -0.035(3) 0.013(2) -0.029(3)
O5 0.0330(14) 0.0574(18) 0.0525(16) -0.0064(14) -0.0005(12) 0.0023(12)
O3 0.0502(17) 0.0616(19) 0.0366(14) -0.0056(13) -0.0012(12) -0.0121(14)
O4 0.0499(17) 0.0603(19) 0.0460(16) -0.0082(15) 0.0049(13) -0.0109(14)
O10 0.0522(18) 0.0542(18) 0.0557(17) -0.0008(15) 0.0024(14) -0.0049(14)
O9 0.0650(19) 0.0443(16) 0.0500(16) 0.0025(13) 0.0046(14) -0.0056(14)
O6 0.0365(14) 0.0575(18) 0.0484(15) -0.0133(14) -0.0032(12) 0.0024(12)
P1G 0.0653(17) 0.0569(16) 0.0574(15) 0.0036(11) -0.0058(12) -0.0076(11)
C28 0.0653(17) 0.0569(16) 0.0574(15) 0.0036(11) -0.0058(12) -0.0076(11)
O1G 0.046(6) 0.117(10) 0.079(7) 0.039(7) 0.004(5) -0.006(5)
C2G 0.16(3) 0.036(15) 0.16(3) -0.05(2) -0.06(2) 0.010(19)
C1G 0.110(17) 0.25(3) 0.061(11) 0.047(15) 0.025(11) -0.073(19)
O2G 0.150(13) 0.048(6) 0.088(8) 0.003(6) -0.041(8) -0.041(7)

loop_
_atom_type_symbol
_atom_type_description
_atom_type_scat_dispersion_real
_atom_type_scat_dispersion_imag
_atom_type_scat_source
C C 0.0037 0.0017 'International Tables Vol C Tables 4.2.6.8 and 6.1.1.4'
H H 0.0000 0.0000 'International Tables Vol C Tables 4.2.6.8 and 6.1.1.4'
Al Al 0.0674 0.0545 'International Tables Vol C Tables 4.2.6.8 and 6.1.1.4'
O O 0.0123 0.0065 'International Tables Vol C Tables 4.2.6.8 and 6.1.1.4'
P P 0.1088 0.1017 'International Tables Vol C Tables 4.2.6.8 and 6.1.1.4'

loop_
_geom_angle_atom_site_label_1
_geom_angle_atom_site_label_2
_geom_angle_atom_site_label_3
_geom_angle
_geom_angle_site_symmetry_1
_geom_angle_site_symmetry_3
O8 Al3 O8 91.23(18) . 3
O8 Al3 O5 90.91(13) 3 3_455
O8 Al3 O5 92.12(13) 3 1_655
O8 Al3 O5 92.12(13) . 3_455
O8 Al3 O5 90.91(13) . 1_655
O8 Al3 O3 91.73(12) . 5
O8 Al3 O3 91.73(12) 3 6_445
O8 Al3 O3 176.95(14) . 6_445
O8 Al3 O3 176.96(14) 3 5
O5 Al3 O5 175.7(2) 1_655 3_455
O3 Al3 O5 87.10(13) 6_445 3_455
O3 Al3 O5 89.72(14) 6_445 1_655
O3 Al3 O5 89.72(14) 5 3_455
O3 Al3 O5 87.10(14) 5 1_655
O3 Al3 O3 85.3(2) 5 6_445
O8 Al2 O2 176.32(14) . .
O8 Al2 O7 93.51(13) . .
O8 Al2 O4 91.80(14) . 5
O8 Al2 O10 89.99(14) . .
O8 Al2 O6 91.88(13) . 3_455
O2 Al2 O4 84.90(14) . 5
O2 Al2 O10 91.51(15) . .
O2 Al2 O6 86.46(14) . 3_455
O7 Al2 O2 89.80(13) . .
O7 Al2 O4 174.68(14) . 5
O7 Al2 O10 92.23(15) . .
O7 Al2 O6 90.61(14) . 3_455
O4 Al2 O10 87.43(15) 5 .
O4 Al2 O6 89.55(15) 5 3_455
O10 Al2 O6 176.50(16) . 3_455
O7 Al1 O7 91.48(18) 8 .
O7 Al1 O1 90.97(12) 8 8
O7 Al1 O1 173.35(14) 8 .
O7 Al1 O1 173.35(14) . 8
O7 Al1 O1 90.97(12) . .
O7 Al1 O9 93.23(14) 8 .
O7 Al1 O9 90.26(13) . .
O7 Al1 O9 90.26(13) 8 8
O7 Al1 O9 93.23(14) . 8
O1 Al1 O1 87.28(18) . 8
O1 Al1 O9 83.43(15) . 8
O1 Al1 O9 92.94(15) 8 8
O1 Al1 O9 92.94(15) . .
O1 Al1 O9 83.43(15) 8 .
O9 Al1 O9 175.0(2) . 8
Al2 O8 Al3 127.42(15) . .
C1 O2 Al2 131.7(3) . .
Al2 O7 Al1 128.91(16) . .
C1 O1 Al1 127.7(3) . .
O2 C1 O1 124.7(4) . .
O2 C1 C2 117.5(4) . .
O1 C1 C2 117.8(4) . .
C3 C2 C1 118.8(4) . .
C7 C2 C1 121.3(4) . .
C7 C2 C3 119.9(4) . .
C26 C24 C25 120.9(4) . .
C23 C24 C25 120.8(4) . .
C23 C24 C26 118.2(4) . .
O5 C25 C24 115.8(4) . .
O6 C25 C24 118.3(4) . .
O6 C25 O5 125.9(4) . .
O3 C18 C17 116.9(4) . .
O4 C18 C17 117.7(4) . .
O4 C18 O3 125.5(4) . .
C5 C6 C7 120.5(5) . .
C8 C13 C12 120.7(5) . .
C4 C3 C2 120.6(4) . .
C3 C4 C5 120.6(4) . .
C2 C7 C6 119.7(4) . .
C20 C19 C17 119.2(5) . .
C13 C12 C21 120.7(4) . .
C11 C12 C13 119.9(5) . .
C11 C12 C21 119.4(4) . .
C23 C22 C21 121.5(5) . .
C27 C26 C24 120.4(5) . .
C22 C23 C24 120.9(5) . .
C19 C17 C18 118.7(4) . .
C16 C17 C18 121.2(4) . .
C16 C17 C19 120.2(4) . .
C22 C21 C12 120.6(5) . .
C27 C21 C12 121.6(5) . .
C27 C21 C22 117.7(4) . .
C26 C27 C21 121.3(5) . .
C6 C5 C8 120.7(5) . .
C4 C5 C6 118.8(4) . .
C4 C5 C8 120.5(5) . .
C17 C16 C15 120.3(5) . .
C15 C14 C10 121.2(5) . .
C15 C14 C20 118.6(5) . .
C20 C14 C10 120.2(5) . .
C11 C10 C14 121.1(5) . .
C9 C10 C14 120.3(4) . .
C9 C10 C11 118.6(5) . .
C12 C11 C10 120.4(5) . .
C13 C8 C5 122.2(4) . .
C13 C8 C9 118.7(4) . .
C9 C8 C5 119.1(4) . .
C14 C15 C16 120.5(5) . .
C19 C20 C14 121.2(5) . .
C10 C9 C8 121.7(5) . .
C25 O5 Al3 130.7(3) . 1_455
C18 O3 Al3 134.8(3) . 5_455
C18 O4 Al2 131.7(3) . 5_455
P1G O10 Al2 131.2(2) . .
C28 O10 Al2 131.2(2) . .
C28 O10 P1G 0.0 . .
P1G O9 Al1 139.7(2) . .
C28 O9 Al1 139.7(2) . .
C28 O9 P1G 0.0 . .
C25 O6 Al2 134.5(3) . 3_455
O10 P1G O1G 107.0(4) . .
O10 P1G O2G 111.5(5) . .
O9 P1G O10 116.4(3) . .
O9 P1G O1G 108.5(5) . .
O9 P1G O2G 114.2(6) . .
O2G P1G O1G 97.3(8) . .
O10 C28 O1G 107.0(4) . .
O10 C28 O2G 111.5(5) . .
O9 C28 O10 116.4(3) . .
O9 C28 O1G 108.5(5) . .
O9 C28 O2G 114.2(6) . .
O2G C28 O1G 97.3(8) . .
P1G O1G C28 0.0 . .
C1G O1G P1G 125.1(14) . .
C1G O1G C28 125.1(14) . .
C1S O1S C1S 180(5) . 3
O1S C1S C1S 0(2) . 3
P1G O2G C28 0.0 . .
C2G O2G P1G 115.0(16) . .
C2G O2G C28 115.0(16) . .

loop_
_geom_bond_atom_site_label_1
_geom_bond_atom_site_label_2
_geom_bond_distance
_geom_bond_site_symmetry_2
Al3 O8 1.857(3) .
Al3 O8 1.857(3) 3
Al3 O5 1.899(3) 3_455
Al3 O5 1.899(3) 1_655
Al3 O3 1.899(3) 5
Al3 O3 1.899(3) 6_445
Al2 O8 1.842(3) .
Al2 O2 1.880(3) .
Al2 O7 1.846(3) .
Al2 O4 1.890(3) 5
Al2 O10 1.918(3) .
Al2 O6 1.934(3) 3_455
Al1 O7 1.868(3) 8
Al1 O7 1.868(3) .
Al1 O1 1.901(3) .
Al1 O1 1.901(3) 8
Al1 O9 1.906(3) .
Al1 O9 1.906(3) 8
O2 C1 1.256(5) .
O1 C1 1.268(5) .
C1 C2 1.501(6) .
C2 C3 1.380(6) .
C2 C7 1.374(7) .
C24 C25 1.483(6) .
C24 C26 1.409(7) .
C24 C23 1.401(7) .
C25 O5 1.282(5) .
C25 O6 1.249(6) .
C18 C17 1.489(6) .
C18 O3 1.267(6) .
C18 O4 1.257(6) .
C6 C7 1.393(7) .
C6 C5 1.387(7) .
C13 C12 1.394(7) .
C13 C8 1.383(7) .
C3 C4 1.371(7) .
C4 C5 1.385(7) .
C19 C17 1.408(7) .
C19 C20 1.390(7) .
C12 C21 1.504(7) .
C12 C11 1.391(7) .
C22 C23 1.362(7) .
C22 C21 1.402(8) .
C26 C27 1.373(7) .
C17 C16 1.359(7) .
C21 C27 1.400(8) .
C5 C8 1.495(6) .
C16 C15 1.407(7) .
C14 C10 1.486(7) .
C14 C15 1.389(8) .
C14 C20 1.392(8) .
C10 C11 1.401(7) .
C10 C9 1.386(7) .
C8 C9 1.400(7) .
O10 P1G 1.420(4) .
O10 C28 1.420(4) .
O9 P1G 1.377(4) .
O9 C28 1.377(4) .
P1G O1G 1.654(11) .
P1G O2G 1.543(11) .
C28 O1G 1.654(11) .
C28 O2G 1.543(11) .
O1G C1G 1.433(17) .
C2G O2G 1.46(2) .
O1S C1S 1.02(4) 3
O1S C1S 1.02(4) .
C1S C1S 2.04(8) 3
